data_2206709
loop_
_publ_author_name
'Tong, Yi-Ping'

_publ_section_title
;Bis[2-(1,3-benzoxazol-2-yl)phenolato](1,10-phenanthroline)zinc(II)--2-(1,3-benzoxazol-2-yl)phenol
 (2/1)
;
_journal_coeditor_code HG6226
_journal_issue 9
_journal_name_full 'Acta Crystallographica Section E'
_journal_page_first m1843
_journal_page_last m1845
_journal_paper_doi 10.1107/S1600536805026243
_journal_volume 61
_journal_year 2005
_chemical_formula_iupac '[Zn (C13 H8 N O2)2 (C12 H8 N2)], 0.5C13 H9 N O2'
_chemical_formula_moiety 'C38 H24 N4 O4 Zn, 0.5C13 H9 N O2'
_chemical_formula_sum 'C44.5 H28.5 N4.5 O5 Zn'
_chemical_formula_weight 771.59
_chemical_name_systematic
;
Bis[2-(1,3-benzoxazol-2-yl)phenolato](1,10-phenanthroline)zinc(II)--2-(1,3-
benzoxazol-2-yl)phenol (2/1)
;
_space_group_IT_number 2
_symmetry_cell_setting triclinic
_symmetry_space_group_name_Hall '-P 1'
_symmetry_space_group_name_H-M 'P -1'
_atom_sites_solution_hydrogens geom
_atom_sites_solution_primary direct
_atom_sites_solution_secondary difmap
_audit_creation_method SHELXL-97
_cell_angle_alpha 92.9310(10)
_cell_angle_beta 101.2190(10)
_cell_angle_gamma 90.5090(10)
_cell_formula_units_Z 2
_cell_length_a 9.5062(6)
_cell_length_b 11.4587(7)
_cell_length_c 16.5322(11)
_cell_measurement_reflns_used 4173
_cell_measurement_temperature 293(2)
_cell_measurement_theta_max 25.263
_cell_measurement_theta_min 2.234
_cell_volume 1763.78(19)
_computing_cell_refinement 'SAINT (Bruker, 2001)'
_computing_data_collection 'SMART (Bruker, 2001)'
_computing_data_reduction SAINT
_computing_molecular_graphics 'SHELXTL (Sheldrick, 2000)'
_computing_publication_material SHELXL97
_computing_structure_refinement 'SHELXL97 (Sheldrick, 1997)'
_computing_structure_solution 'SHELXS97 (Sheldrick, 1997)'
_diffrn_ambient_temperature 293(2)
_diffrn_measured_fraction_theta_full 0.975
_diffrn_measured_fraction_theta_max 0.975
_diffrn_measurement_device_type 'Bruker APEX area-detector'
_diffrn_measurement_method '\f and \w'
_diffrn_radiation_monochromator graphite
_diffrn_radiation_source 'fine-focus sealed tube'
_diffrn_radiation_type MoK\a
_diffrn_radiation_wavelength 0.71073
_diffrn_reflns_av_R_equivalents 0.0236
_diffrn_reflns_av_sigmaI/netI 0.0437
_diffrn_reflns_limit_h_max 12
_diffrn_reflns_limit_h_min -12
_diffrn_reflns_limit_k_max 14
_diffrn_reflns_limit_k_min -14
_diffrn_reflns_limit_l_max 21
_diffrn_reflns_limit_l_min -21
_diffrn_reflns_number 14563
_diffrn_reflns_theta_full 27.00
_diffrn_reflns_theta_max 27.00
_diffrn_reflns_theta_min 1.26
_diffrn_standards_decay_% 0
_diffrn_standards_interval_time 0
_diffrn_standards_number 0
_exptl_absorpt_coefficient_mu 0.753
_exptl_absorpt_correction_T_max 0.9085
_exptl_absorpt_correction_T_min 0.7733
_exptl_absorpt_correction_type multi-scan
_exptl_absorpt_process_details '(SADABS; Sheldrick, 1996)'
_exptl_crystal_colour colorless
_exptl_crystal_density_diffrn 1.453
_exptl_crystal_density_method 'not measured'
_exptl_crystal_description plate
_exptl_crystal_F_000 794
_exptl_crystal_size_max 0.36
_exptl_crystal_size_mid 0.16
_exptl_crystal_size_min 0.13
_refine_diff_density_max 0.681
_refine_diff_density_min -0.434
_refine_ls_extinction_method none
_refine_ls_goodness_of_fit_ref 1.047
_refine_ls_hydrogen_treatment constr
_refine_ls_matrix_type full
_refine_ls_number_parameters 465
_refine_ls_number_reflns 7498
_refine_ls_number_restraints 10
_refine_ls_restrained_S_all 1.055
_refine_ls_R_factor_all 0.0807
_refine_ls_R_factor_gt 0.0603
_refine_ls_shift/su_max 0.001
_refine_ls_shift/su_mean 0.000
_refine_ls_structure_factor_coef Fsqd
_refine_ls_weighting_details 'calc w = 1/[\s^2^(Fo^2^)+(0.082P)^2^+0.7982P] where P = (Fo^2^+2Fc^2^)/3'
_refine_ls_weighting_scheme calc
_refine_ls_wR_factor_gt 0.1437
_refine_ls_wR_factor_ref 0.1555
_reflns_number_gt 5775
_reflns_number_total 7498
_reflns_threshold_expression I>2\s(I)
_cod_data_source_file hg6226.cif
_cod_data_source_block I
_cod_depositor_comments
;
The following automatic conversions were performed:
'_symmetry_cell_setting' value 'Triclinic' changed to 'triclinic'
according to '/home/saulius/struct/CIF-dictionaries/cif_core.dic'
dictionary named 'cif_core.dic' version 2.4.1 from
2010-06-29.

'_exptl_absorpt_correction_type' value 'Multi-scan' changed
to 'multi-scan' according to
'/home/saulius/struct/CIF-dictionaries/cif_core.dic' dictionary named
'cif_core.dic' version 2.4.1 from 2010-06-29.

Automatic conversion script
Id: cif_fix_enum 1527 2010-12-29 10:47:43Z saulius 

The following automatic conversions were performed:

'_symmetry_cell_setting' value 'Triclinic' changed to 'triclinic'
according to /home/saulius/struct/CIF-dictionaries/cif_core.dic
dictionary named 'cif_core.dic' version 2.4.1 from
2010-06-29.

'_exptl_absorpt_correction_type' value 'Multi-scan'
changed to 'multi-scan' according to
/home/saulius/struct/CIF-dictionaries/cif_core.dic dictionary named
'cif_core.dic' version 2.4.1 from 2010-06-29.

Automatic conversion script
Id: cif_fix_values 1715 2011-07-08 13:25:40Z adriana 
;
_cod_original_sg_symbol_Hall '-p 1'
_cod_original_formula_sum 'C44.5 H28.5 N4.5 O5 Zn1'
_cod_database_code 2206709
_cod_database_fobs_code 2206709

loop_
_symmetry_equiv_pos_as_xyz
'x, y, z'
'-x, -y, -z'

loop_
_atom_site_label
_atom_site_fract_x
_atom_site_fract_y
_atom_site_fract_z
_atom_site_U_iso_or_equiv
_atom_site_adp_type
_atom_site_calc_flag
_atom_site_refinement_flags
_atom_site_occupancy
_atom_site_disorder_assembly
_atom_site_disorder_group
_atom_site_type_symbol
Zn1 0.62156(4) 0.42749(3) 0.75451(2) 0.03705(14) Uani d . 1 . . Zn
O1 0.7257(3) 0.5767(2) 0.80792(15) 0.0516(6) Uani d . 1 . . O
O2 0.5358(3) 0.2807(2) 0.69113(14) 0.0475(6) Uani d . 1 . . O
N1 0.8175(3) 0.4005(3) 0.70540(17) 0.0449(7) Uani d . 1 . . N
O4 1.0013(3) 0.4554(3) 0.64876(16) 0.0621(7) Uani d . 1 . . O
N3 0.4849(3) 0.5205(2) 0.66132(16) 0.0415(6) Uani d . 1 . . N
O5 0.3358(3) 0.5460(2) 0.54126(14) 0.0494(6) Uani d . 1 . . O
N5 0.4466(3) 0.4267(2) 0.82815(16) 0.0402(6) Uani d . 1 . . N
N6 0.7132(3) 0.3437(3) 0.87096(17) 0.0457(7) Uani d . 1 . . N
C1 0.8170(4) 0.6441(3) 0.7818(2) 0.0493(9) Uani d . 1 . . C
C2 0.8352(5) 0.7608(4) 0.8117(3) 0.0655(11) Uani d . 1 . . C
H2 0.7811 0.7881 0.8496 0.079 Uiso calc R 1 . . H
C3 0.9293(5) 0.8363(4) 0.7874(3) 0.0751(13) Uani d . 1 . . C
H3 0.9372 0.9133 0.8087 0.090 Uiso calc R 1 . . H
C4 1.0114(5) 0.8001(4) 0.7325(3) 0.0803(15) Uani d . 1 . . C
H4 1.0749 0.8519 0.7161 0.096 Uiso calc R 1 . . H
C5 0.9996(4) 0.6863(4) 0.7018(3) 0.0665(11) Uani d . 1 . . C
H5 1.0565 0.6610 0.6647 0.080 Uiso calc R 1 . . H
C6 0.9031(4) 0.6073(3) 0.7252(2) 0.0503(9) Uani d . 1 . . C
C7 0.8996(4) 0.4867(3) 0.6941(2) 0.0472(8) Uani d . 1 . . C
C8 0.8678(4) 0.3007(3) 0.6670(2) 0.0479(8) Uani d . 1 . . C
C9 0.8273(4) 0.1842(4) 0.6626(2) 0.0568(10) Uani d . 1 . . C
H9 0.7520 0.1585 0.6861 0.068 Uiso calc R 1 . . H
C10 0.9049(4) 0.1070(4) 0.6211(3) 0.0658(11) Uani d . 1 . . C
H10 0.8813 0.0276 0.6166 0.079 Uiso calc R 1 . . H
C11 1.0150(5) 0.1461(5) 0.5870(3) 0.0748(13) Uani d . 1 . . C
H11 1.0643 0.0918 0.5599 0.090 Uiso calc R 1 . . H
C12 1.0563(5) 0.2609(5) 0.5908(3) 0.0754(13) Uani d . 1 . . C
H12 1.1308 0.2867 0.5667 0.091 Uiso calc R 1 . . H
C13 0.9809(4) 0.3349(4) 0.6322(2) 0.0582(10) Uani d . 1 . . C
C14 0.4699(3) 0.2621(3) 0.6145(2) 0.0425(8) Uani d . 1 . . C
C15 0.4476(4) 0.1462(3) 0.5813(2) 0.0534(9) Uani d . 1 . . C
H15 0.4817 0.0854 0.6144 0.064 Uiso calc R 1 . . H
C16 0.3778(4) 0.1202(4) 0.5022(3) 0.0573(10) Uani d . 1 . . C
H16 0.3648 0.0424 0.4829 0.069 Uiso calc R 1 . . H
C17 0.3262(4) 0.2071(4) 0.4500(2) 0.0573(10) Uani d . 1 . . C
H17 0.2808 0.1885 0.3957 0.069 Uiso calc R 1 . . H
C18 0.3430(4) 0.3203(3) 0.4796(2) 0.0489(8) Uani d . 1 . . C
H18 0.3070 0.3792 0.4451 0.059 Uiso calc R 1 . . H
C19 0.4139(3) 0.3507(3) 0.5617(2) 0.0408(7) Uani d . 1 . . C
C20 0.4175(3) 0.4713(3) 0.59140(19) 0.0397(7) Uani d . 1 . . C
C21 0.4409(4) 0.6371(3) 0.6600(2) 0.0411(7) Uani d . 1 . . C
C22 0.4724(4) 0.7292(3) 0.7190(2) 0.0527(9) Uani d . 1 . . C
H22 0.5320 0.7205 0.7700 0.063 Uiso calc R 1 . . H
C23 0.4094(5) 0.8354(3) 0.6973(3) 0.0622(11) Uani d . 1 . . C
H23 0.4283 0.8997 0.7347 0.075 Uiso calc R 1 . . H
C24 0.3202(5) 0.8476(4) 0.6226(3) 0.0653(11) Uani d . 1 . . C
H24 0.2797 0.9199 0.6109 0.078 Uiso calc R 1 . . H
C25 0.2890(5) 0.7559(4) 0.5643(3) 0.0637(11) Uani d . 1 . . C
H25 0.2295 0.7640 0.5132 0.076 Uiso calc R 1 . . H
C26 0.3510(4) 0.6527(3) 0.5865(2) 0.0462(8) Uani d . 1 . . C
C27 0.4837(4) 0.3816(3) 0.90330(19) 0.0387(7) Uani d . 1 . . C
C28 0.3137(4) 0.4641(3) 0.8057(2) 0.0512(9) Uani d . 1 . . C
H28 0.2864 0.4931 0.7536 0.061 Uiso calc R 1 . . H
C29 0.2129(4) 0.4618(4) 0.8568(2) 0.0566(10) Uani d . 1 . . C
H29 0.1208 0.4891 0.8389 0.068 Uiso calc R 1 . . H
C30 0.2509(4) 0.4192(3) 0.9332(2) 0.0566(10) Uani d . 1 . . C
H30 0.1855 0.4183 0.9683 0.068 Uiso calc R 1 . . H
C31 0.3898(4) 0.3767(3) 0.9586(2) 0.0459(8) Uani d . 1 . . C
C32 0.4397(5) 0.3320(3) 1.0386(2) 0.0577(10) Uani d . 1 . . C
H32 0.3781 0.3296 1.0759 0.069 Uiso calc R 1 . . H
C33 0.5740(5) 0.2939(3) 1.0600(2) 0.0584(10) Uani d . 1 . . C
H33 0.6040 0.2650 1.1120 0.070 Uiso calc R 1 . . H
C34 0.6712(4) 0.2966(3) 1.0053(2) 0.0486(8) Uani d . 1 . . C
C35 0.8135(5) 0.2604(4) 1.0261(2) 0.0654(11) Uani d . 1 . . C
H35 0.8480 0.2321 1.0778 0.078 Uiso calc R 1 . . H
C36 0.9009(5) 0.2669(4) 0.9703(3) 0.0718(12) Uani d . 1 . . C
H36 0.9959 0.2441 0.9836 0.086 Uiso calc R 1 . . H
C37 0.8461(4) 0.3082(4) 0.8929(2) 0.0605(10) Uani d . 1 . . C
H37 0.9062 0.3109 0.8548 0.073 Uiso calc R 1 . . H
C38 0.6268(4) 0.3399(3) 0.92652(19) 0.0403(7) Uani d . 1 . . C
O3 0.8284(12) -0.0278(10) 1.0071(7) 0.143(3) Uiso d P 0.50 A -1 O
H3A 0.7655 -0.0139 0.9674 0.215 Uiso calc PR 0.50 A -1 H
N7 0.5585(6) 0.0307(6) 0.9371(4) 0.071(2) Uiso d PD 0.50 A -1 N
O6 0.3834(6) -0.0003(6) 1.0087(3) 0.0790(18) Uiso d PD 0.50 A -1 O
C39 0.7672(7) -0.0594(6) 1.0702(3) 0.072(2) Uiso d PG 0.50 A -1 C
C40 0.8629(4) -0.1055(7) 1.1347(5) 0.075(3) Uiso d PG 0.50 A -1 C
H40 0.9595 -0.1107 1.1322 0.091 Uiso calc PR 0.50 A -1 H
C41 0.8142(7) -0.1437(6) 1.2030(3) 0.063(2) Uiso d PG 0.50 A -1 C
H41 0.8782 -0.1745 1.2462 0.076 Uiso calc PR 0.50 A -1 H
C42 0.6697(8) -0.1359(6) 1.2068(3) 0.071(2) Uiso d PG 0.50 A -1 C
H42 0.6371 -0.1614 1.2525 0.085 Uiso calc PR 0.50 A -1 H
C43 0.5741(5) -0.0898(7) 1.1423(5) 0.077(3) Uiso d PG 0.50 A -1 C
H43 0.4774 -0.0845 1.1448 0.092 Uiso calc PR 0.50 A -1 H
C44 0.6228(6) -0.0516(6) 1.0740(3) 0.0482(17) Uiso d PGD 0.50 A -1 C
C45 0.5271(7) -0.0079(9) 1.0088(5) 0.061(2) Uiso d PD 0.50 A -1 C
C46 0.4321(5) 0.0680(7) 0.8924(4) 0.069(2) Uiso d PGD 0.50 A -1 C
C47 0.4012(7) 0.1180(7) 0.8163(4) 0.079(3) Uiso d PG 0.50 A -1 C
H47 0.4746 0.1330 0.7881 0.095 Uiso calc PR 0.50 A -1 H
C48 0.2608(9) 0.1456(7) 0.7823(3) 0.077(3) Uiso d PG 0.50 A -1 C
H48 0.2402 0.1791 0.7313 0.092 Uiso calc PR 0.50 A -1 H
C49 0.1512(5) 0.1233(7) 0.8244(5) 0.078(3) Uiso d PG 0.50 A -1 C
H49 0.0573 0.1418 0.8016 0.094 Uiso calc PR 0.50 A -1 H
C50 0.1820(6) 0.0733(8) 0.9005(5) 0.106(4) Uiso d PG 0.50 A -1 C
H50 0.1087 0.0583 0.9287 0.128 Uiso calc PR 0.50 A -1 H
C51 0.3225(7) 0.0457(7) 0.9346(3) 0.071(3) Uiso d PGD 0.50 A -1 C

loop_
_atom_site_aniso_label
_atom_site_aniso_U_11
_atom_site_aniso_U_22
_atom_site_aniso_U_33
_atom_site_aniso_U_12
_atom_site_aniso_U_13
_atom_site_aniso_U_23
Zn1 0.0373(2) 0.0424(2) 0.0310(2) -0.00467(15) 0.00604(15) 0.00097(14)
O1 0.0582(15) 0.0509(15) 0.0453(14) -0.0160(12) 0.0108(12) -0.0029(11)
O2 0.0529(14) 0.0443(13) 0.0419(13) -0.0027(11) 0.0017(11) -0.0014(10)
N1 0.0391(15) 0.0556(18) 0.0395(15) -0.0021(13) 0.0062(12) 0.0046(13)
O4 0.0431(15) 0.091(2) 0.0560(16) -0.0075(14) 0.0177(12) 0.0065(15)
N3 0.0471(16) 0.0436(16) 0.0332(14) -0.0049(12) 0.0078(12) -0.0012(12)
O5 0.0479(14) 0.0566(15) 0.0402(13) -0.0050(11) -0.0003(11) 0.0043(11)
N5 0.0429(16) 0.0442(16) 0.0313(13) -0.0089(12) 0.0030(11) -0.0009(11)
N6 0.0429(16) 0.0524(18) 0.0408(15) -0.0039(13) 0.0049(13) 0.0072(13)
C1 0.046(2) 0.053(2) 0.0431(19) -0.0107(16) -0.0049(16) 0.0040(16)
C2 0.068(3) 0.059(3) 0.065(3) -0.017(2) 0.003(2) 0.000(2)
C3 0.074(3) 0.054(3) 0.089(3) -0.025(2) -0.003(3) 0.003(2)
C4 0.062(3) 0.075(3) 0.102(4) -0.026(2) 0.006(3) 0.027(3)
C5 0.054(2) 0.073(3) 0.074(3) -0.008(2) 0.014(2) 0.017(2)
C6 0.0393(19) 0.059(2) 0.049(2) -0.0090(16) -0.0025(16) 0.0139(17)
C7 0.0356(18) 0.067(2) 0.0371(18) -0.0041(16) 0.0005(14) 0.0101(16)
C8 0.0410(19) 0.063(2) 0.0370(18) 0.0054(17) 0.0008(15) -0.0015(16)
C9 0.045(2) 0.072(3) 0.051(2) 0.0051(19) 0.0035(17) -0.0005(19)
C10 0.053(2) 0.073(3) 0.064(3) 0.009(2) -0.006(2) -0.010(2)
C11 0.052(3) 0.097(4) 0.071(3) 0.021(2) 0.006(2) -0.020(3)
C12 0.049(2) 0.109(4) 0.068(3) 0.002(3) 0.019(2) -0.013(3)
C13 0.045(2) 0.078(3) 0.050(2) -0.0047(19) 0.0054(17) 0.000(2)
C14 0.0323(16) 0.051(2) 0.0435(19) -0.0084(14) 0.0094(14) -0.0060(15)
C15 0.050(2) 0.051(2) 0.057(2) -0.0020(17) 0.0082(18) -0.0058(17)
C16 0.052(2) 0.055(2) 0.061(2) -0.0060(18) 0.0095(19) -0.0220(19)
C17 0.050(2) 0.074(3) 0.043(2) -0.0143(19) 0.0040(17) -0.0180(19)
C18 0.046(2) 0.060(2) 0.0419(19) -0.0066(17) 0.0115(16) 0.0003(16)
C19 0.0387(17) 0.0450(19) 0.0399(17) -0.0106(14) 0.0130(14) -0.0049(14)
C20 0.0364(17) 0.050(2) 0.0336(16) -0.0069(14) 0.0094(14) 0.0057(14)
C21 0.0442(18) 0.0407(18) 0.0416(18) 0.0003(14) 0.0154(15) 0.0067(14)
C22 0.061(2) 0.058(2) 0.0398(19) -0.0023(18) 0.0112(17) 0.0023(16)
C23 0.077(3) 0.047(2) 0.064(3) 0.000(2) 0.021(2) -0.0066(19)
C24 0.072(3) 0.045(2) 0.079(3) 0.009(2) 0.013(2) 0.011(2)
C25 0.064(3) 0.063(3) 0.061(3) 0.003(2) 0.003(2) 0.016(2)
C26 0.0443(19) 0.050(2) 0.0445(19) -0.0039(16) 0.0089(15) 0.0032(16)
C27 0.0469(19) 0.0355(17) 0.0338(16) -0.0101(14) 0.0099(14) -0.0049(13)
C28 0.046(2) 0.061(2) 0.044(2) -0.0072(17) 0.0046(16) -0.0009(17)
C29 0.043(2) 0.067(3) 0.059(2) -0.0057(18) 0.0102(18) -0.0012(19)
C30 0.054(2) 0.063(2) 0.058(2) -0.0117(18) 0.0268(19) -0.0078(19)
C31 0.055(2) 0.0448(19) 0.0386(18) -0.0126(16) 0.0146(16) -0.0049(14)
C32 0.080(3) 0.057(2) 0.041(2) -0.012(2) 0.024(2) -0.0004(17)
C33 0.085(3) 0.058(2) 0.0327(18) -0.004(2) 0.0126(19) 0.0059(16)
C34 0.059(2) 0.047(2) 0.0377(18) -0.0055(17) 0.0047(16) 0.0021(15)
C35 0.077(3) 0.071(3) 0.044(2) 0.003(2) -0.002(2) 0.0147(19)
C36 0.054(2) 0.089(3) 0.070(3) 0.015(2) 0.001(2) 0.023(2)
C37 0.051(2) 0.080(3) 0.052(2) 0.005(2) 0.0113(18) 0.014(2)
C38 0.051(2) 0.0365(17) 0.0322(16) -0.0085(14) 0.0071(14) -0.0023(13)

loop_
_atom_type_symbol
_atom_type_description
_atom_type_scat_dispersion_real
_atom_type_scat_dispersion_imag
_atom_type_scat_source
C C 0.0033 0.0016 'International Tables Vol C Tables 4.2.6.8 and 6.1.1.4'
H H 0.0000 0.0000 'International Tables Vol C Tables 4.2.6.8 and 6.1.1.4'
N N 0.0061 0.0033 'International Tables Vol C Tables 4.2.6.8 and 6.1.1.4'
O O 0.0106 0.0060 'International Tables Vol C Tables 4.2.6.8 and 6.1.1.4'
Zn Zn 0.2839 1.4301 'International Tables Vol C Tables 4.2.6.8 and 6.1.1.4'

loop_
_geom_angle_atom_site_label_1
_geom_angle_atom_site_label_2
_geom_angle_atom_site_label_3
_geom_angle
O2 Zn1 O1 172.54(10)
O2 Zn1 N3 86.21(10)
O1 Zn1 N3 92.73(10)
O2 Zn1 N1 89.45(10)
O1 Zn1 N1 83.64(11)
N3 Zn1 N1 104.11(10)
O2 Zn1 N6 96.53(10)
O1 Zn1 N6 86.58(10)
N3 Zn1 N6 163.40(11)
N1 Zn1 N6 92.31(10)
O2 Zn1 N5 89.64(10)
O1 Zn1 N5 97.74(10)
N3 Zn1 N5 89.60(10)
N1 Zn1 N5 166.17(10)
N6 Zn1 N5 74.09(10)
C1 O1 Zn1 130.1(2)
C14 O2 Zn1 131.4(2)
C7 N1 C8 105.8(3)
C7 N1 Zn1 122.3(3)
C8 N1 Zn1 131.0(2)
C7 O4 C13 104.8(3)
C20 N3 C21 105.0(3)
C20 N3 Zn1 123.5(2)
C21 N3 Zn1 131.5(2)
C20 O5 C26 104.6(3)
C28 N5 C27 117.9(3)
C28 N5 Zn1 127.3(2)
C27 N5 Zn1 114.8(2)
C37 N6 C38 118.1(3)
C37 N6 Zn1 126.1(2)
C38 N6 Zn1 115.5(2)
O1 C1 C2 119.5(4)
O1 C1 C6 124.5(3)
C2 C1 C6 116.1(4)
C3 C2 C1 122.7(5)
C3 C2 H2 118.7
C1 C2 H2 118.7
C4 C3 C2 120.8(5)
C4 C3 H3 119.6
C2 C3 H3 119.6
C3 C4 C5 119.2(4)
C3 C4 H4 120.4
C5 C4 H4 120.4
C4 C5 C6 121.2(4)
C4 C5 H5 119.4
C6 C5 H5 119.4
C5 C6 C1 120.1(4)
C5 C6 C7 119.0(4)
C1 C6 C7 120.8(3)
N1 C7 O4 113.8(3)
N1 C7 C6 129.5(3)
O4 C7 C6 116.6(3)
C13 C8 C9 119.9(4)
C13 C8 N1 108.2(3)
C9 C8 N1 131.9(3)
C8 C9 C10 116.6(4)
C8 C9 H9 121.7
C10 C9 H9 121.7
C11 C10 C9 121.0(5)
C11 C10 H10 119.5
C9 C10 H10 119.5
C10 C11 C12 123.2(4)
C10 C11 H11 118.4
C12 C11 H11 118.4
C13 C12 C11 115.2(4)
C13 C12 H12 122.4
C11 C12 H12 122.4
C12 C13 C8 124.2(4)
C12 C13 O4 128.3(4)
C8 C13 O4 107.5(3)
O2 C14 C15 119.0(3)
O2 C14 C19 124.6(3)
C15 C14 C19 116.4(3)
C16 C15 C14 122.3(4)
C16 C15 H15 118.9
C14 C15 H15 118.9
C15 C16 C17 121.3(4)
C15 C16 H16 119.3
C17 C16 H16 119.3
C18 C17 C16 118.7(3)
C18 C17 H17 120.7
C16 C17 H17 120.7
C17 C18 C19 121.6(4)
C17 C18 H18 119.2
C19 C18 H18 119.2
C14 C19 C18 119.8(3)
C14 C19 C20 121.2(3)
C18 C19 C20 118.8(3)
N3 C20 O5 114.0(3)
N3 C20 C19 129.5(3)
O5 C20 C19 116.5(3)
C26 C21 C22 120.3(3)
C26 C21 N3 108.7(3)
C22 C21 N3 131.0(3)
C21 C22 C23 116.0(4)
C21 C22 H22 122.0
C23 C22 H22 122.0
C24 C23 C22 121.9(4)
C24 C23 H23 119.1
C22 C23 H23 119.1
C23 C24 C25 121.9(4)
C23 C24 H24 119.1
C25 C24 H24 119.1
C26 C25 C24 115.6(4)
C26 C25 H25 122.2
C24 C25 H25 122.2
C25 C26 C21 124.3(4)
C25 C26 O5 128.0(3)
C21 C26 O5 107.7(3)
N5 C27 C31 122.8(3)
N5 C27 C38 117.6(3)
C31 C27 C38 119.7(3)
N5 C28 C29 123.0(3)
N5 C28 H28 118.5
C29 C28 H28 118.5
C30 C29 C28 119.2(4)
C30 C29 H29 120.4
C28 C29 H29 120.4
C29 C30 C31 119.5(3)
C29 C30 H30 120.3
C31 C30 H30 120.3
C27 C31 C30 117.6(3)
C27 C31 C32 119.3(4)
C30 C31 C32 123.2(3)
C33 C32 C31 120.6(4)
C33 C32 H32 119.7
C31 C32 H32 119.7
C32 C33 C34 121.5(3)
C32 C33 H33 119.3
C34 C33 H33 119.3
C35 C34 C38 117.1(3)
C35 C34 C33 123.2(3)
C38 C34 C33 119.7(4)
C36 C35 C34 119.7(4)
C36 C35 H35 120.2
C34 C35 H35 120.2
C35 C36 C37 119.1(4)
C35 C36 H36 120.5
C37 C36 H36 120.5
N6 C37 C36 123.2(4)
N6 C37 H37 118.4
C36 C37 H37 118.4
N6 C38 C34 122.8(3)
N6 C38 C27 117.9(3)
C34 C38 C27 119.2(3)
C46 N7 C45 106.0(4)
C45 O6 C51 106.1(4)
O3 C39 C40 113.8(7)
O3 C39 C44 126.2(7)
C40 C39 C44 120.0
C41 C40 C39 120.0
C41 C40 H40 120.0
C39 C40 H40 120.0
C40 C41 C42 120.0
C40 C41 H41 120.0
C42 C41 H41 120.0
C43 C42 C41 120.0
C43 C42 H42 120.0
C41 C42 H42 120.0
C42 C43 C44 120.0
C42 C43 H43 120.0
C44 C43 H43 120.0
C45 C44 C43 120.1(7)
C45 C44 C39 119.9(7)
C43 C44 C39 120.0
O6 C45 N7 111.1(4)
O6 C45 C44 122.2(7)
N7 C45 C44 126.7(6)
N7 C46 C47 131.0(5)
N7 C46 C51 109.0(5)
C47 C46 C51 120.0
C46 C47 C48 120.0
C46 C47 H47 120.0
C48 C47 H47 120.0
C49 C48 C47 120.0
C49 C48 H48 120.0
C47 C48 H48 120.0
C50 C49 C48 120.0
C50 C49 H49 120.0
C48 C49 H49 120.0
C49 C50 C51 120.0
C49 C50 H50 120.0
C51 C50 H50 120.0
O6 C51 C50 132.2(5)
O6 C51 C46 107.8(5)
C50 C51 C46 120.0

loop_
_geom_bond_atom_site_label_1
_geom_bond_atom_site_label_2
_geom_bond_distance
Zn1 O2 2.013(2)
Zn1 O1 2.039(2)
Zn1 N3 2.147(3)
Zn1 N1 2.190(3)
Zn1 N6 2.222(3)
Zn1 N5 2.245(3)
O1 C1 1.306(4)
O2 C14 1.306(4)
N1 C7 1.297(4)
N1 C8 1.412(5)
O4 C7 1.373(4)
O4 C13 1.398(5)
N3 C20 1.305(4)
N3 C21 1.404(4)
O5 C20 1.363(4)
O5 C26 1.391(4)
N5 C28 1.327(4)
N5 C27 1.354(4)
N6 C37 1.319(5)
N6 C38 1.347(4)
C1 C2 1.399(5)
C1 C6 1.410(5)
C2 C3 1.368(6)
C2 H2 0.9300
C3 C4 1.359(7)
C3 H3 0.9300
C4 C5 1.370(7)
C4 H4 0.9300
C5 C6 1.404(5)
C5 H5 0.9300
C6 C7 1.447(5)
C8 C13 1.376(5)
C8 C9 1.381(5)
C9 C10 1.395(6)
C9 H9 0.9300
C10 C11 1.364(7)
C10 H10 0.9300
C11 C12 1.365(7)
C11 H11 0.9300
C12 C13 1.358(6)
C12 H12 0.9300
C14 C15 1.409(5)
C14 C19 1.412(5)
C15 C16 1.363(5)
C15 H15 0.9300
C16 C17 1.381(6)
C16 H16 0.9300
C17 C18 1.359(5)
C17 H17 0.9300
C18 C19 1.418(5)
C18 H18 0.9300
C19 C20 1.441(5)
C21 C26 1.364(5)
C21 C22 1.390(5)
C22 C23 1.393(5)
C22 H22 0.9300
C23 C24 1.370(6)
C23 H23 0.9300
C24 C25 1.379(6)
C24 H24 0.9300
C25 C26 1.361(5)
C25 H25 0.9300
C27 C31 1.400(5)
C27 C38 1.433(5)
C28 C29 1.396(5)
C28 H28 0.9300
C29 C30 1.361(6)
C29 H29 0.9300
C30 C31 1.404(5)
C30 H30 0.9300
C31 C32 1.438(5)
C32 C33 1.340(6)
C32 H32 0.9300
C33 C34 1.414(5)
C33 H33 0.9300
C34 C35 1.401(6)
C34 C38 1.405(5)
C35 C36 1.361(6)
C35 H35 0.9300
C36 C37 1.392(6)
C36 H36 0.9300
C37 H37 0.9300
O3 C39 1.353(11)
O3 H3A 0.8200
N7 C46 1.367(6)
N7 C45 1.370(7)
O6 C45 1.370(7)
O6 C51 1.382(6)
C39 C40 1.3900
C39 C44 1.3900
C40 C41 1.3900
C40 H40 0.9300
C41 C42 1.3900
C41 H41 0.9300
C42 C43 1.3900
C42 H42 0.9300
C43 C44 1.3900
C43 H43 0.9300
C44 C45 1.387(6)
C46 C47 1.3900
C46 C51 1.3900
C47 C48 1.3900
C47 H47 0.9300
C48 C49 1.3900
C48 H48 0.9300
C49 C50 1.3900
C49 H49 0.9300
C50 C51 1.3900
C50 H50 0.9300

loop_
_geom_hbond_atom_site_label_D
_geom_hbond_atom_site_label_H
_geom_hbond_atom_site_label_A
_geom_hbond_distance_DH
_geom_hbond_distance_HA
_geom_hbond_distance_DA
_geom_hbond_angle_DHA
O3 H3A N7 0.82 2.01 2.706(13) 142
